data_7036888
loop_
_publ_author_name
'Xu, Wei-Jian'
'Chen, Shao-Li'
'Hu, Zhi-Tao'
'Lin, Rui-Biao'
'Su, Yu-Jun'
'Zhang, Wei-Xiong'
'Chen, Xiao-Ming'

_publ_section_title
;
 Cation-dependent structural phase transition and dielectric response in a
 family of cyano-bridged perovskite-like coordination polymers
;
_journal_name_full 'Dalton Trans.'
_journal_paper_doi 10.1039/C5DT03481G
_journal_year 2015
_chemical_formula_sum 'C8 H12 Fe K N8'
_chemical_formula_weight 315.21
_chemical_name_systematic
; 
 ? 
;
_space_group_IT_number 15
_symmetry_cell_setting monoclinic
_symmetry_space_group_name_Hall '-C 2yc'
_symmetry_space_group_name_H-M 'C 1 2/c 1'
_atom_sites_solution_hydrogens geom
_atom_sites_solution_primary direct
_atom_sites_solution_secondary difmap
_audit_creation_method SHELXL-97
_audit_update_record
;
2015-10-08 deposited with the CCDC.
2015-10-20 downloaded from the CCDC.
;
_cell_angle_alpha 90.00
_cell_angle_beta 108.642(6)
_cell_angle_gamma 90.00
_cell_formula_units_Z 4
_cell_length_a 13.702(3)
_cell_length_b 7.9004(18)
_cell_length_c 13.703(3)
_cell_measurement_reflns_used 1616
_cell_measurement_temperature 193(2)
_cell_measurement_theta_max 27.5
_cell_measurement_theta_min 3.0
_cell_volume 1405.5(5)
_computing_cell_refinement 'CrystalClear-SM Expert 2.1 b28 (Rigaku, 2013)'
_computing_data_collection 'CrystalClear-SM Expert 2.1 b28 (Rigaku, 2013)'
_computing_data_reduction 'CrystalClear-SM Expert 2.1 b28 (Rigaku, 2013)'
_computing_molecular_graphics 'SHELXTL-V (Sheldrick, 1997)'
_computing_publication_material 'SHELXL-97 (Sheldrick, 1997)'
_computing_structure_refinement 'SHELXL-97 (Sheldrick, 1997)'
_computing_structure_solution 'SHELXS-97 (Sheldrick, 1990)'
_diffrn_ambient_temperature 193(2)
_diffrn_measured_fraction_theta_full 0.996
_diffrn_measured_fraction_theta_max 0.996
_diffrn_measurement_device_type 'XtaLAB P300DS'
_diffrn_measurement_method '/w scan'
_diffrn_radiation_monochromator graphite
_diffrn_radiation_source 'fine-focus sealed tube'
_diffrn_radiation_type MoK\a
_diffrn_radiation_wavelength 0.71073
_diffrn_reflns_av_R_equivalents 0.0280
_diffrn_reflns_av_unetI/netI 0.0304
_diffrn_reflns_limit_h_max 17
_diffrn_reflns_limit_h_min -17
_diffrn_reflns_limit_k_max 9
_diffrn_reflns_limit_k_min -10
_diffrn_reflns_limit_l_max 17
_diffrn_reflns_limit_l_min -17
_diffrn_reflns_number 7552
_diffrn_reflns_theta_full 26.00
_diffrn_reflns_theta_max 27.47
_diffrn_reflns_theta_min 3.02
_exptl_absorpt_coefficient_mu 1.365
_exptl_absorpt_correction_T_max 0.7719
_exptl_absorpt_correction_T_min 0.6113
_exptl_absorpt_correction_type multi-scan
_exptl_absorpt_process_details 'REQAB; Jacobson, 1998'
_exptl_crystal_colour red
_exptl_crystal_density_diffrn 1.490
_exptl_crystal_density_method 'not measured'
_exptl_crystal_description block
_exptl_crystal_F_000 644
_exptl_crystal_size_max 0.40
_exptl_crystal_size_mid 0.30
_exptl_crystal_size_min 0.20
_refine_diff_density_max 0.389
_refine_diff_density_min -0.521
_refine_diff_density_rms 0.081
_refine_ls_extinction_method none
_refine_ls_goodness_of_fit_ref 1.097
_refine_ls_hydrogen_treatment mixed
_refine_ls_matrix_type full
_refine_ls_number_parameters 108
_refine_ls_number_reflns 1602
_refine_ls_number_restraints 0
_refine_ls_restrained_S_all 1.097
_refine_ls_R_factor_all 0.0330
_refine_ls_R_factor_gt 0.0322
_refine_ls_shift/su_max 0.000
_refine_ls_shift/su_mean 0.000
_refine_ls_structure_factor_coef Fsqd
_refine_ls_weighting_details 'calc w=1/[\s^2^(Fo^2^)+(0.0349P)^2^+1.2137P] where P=(Fo^2^+2Fc^2^)/3'
_refine_ls_weighting_scheme calc
_refine_ls_wR_factor_gt 0.0754
_refine_ls_wR_factor_ref 0.0766
_reflns_number_gt 1545
_reflns_number_total 1602
_reflns_threshold_expression >2sigma(I)
_cod_data_source_file c5dt03481g2.cif
_cod_data_source_block 1_193_K
_cod_original_cell_volume 1405.5(6)
_cod_original_sg_symbol_H-M C2/c
_cod_database_code 7036888

loop_
_symmetry_equiv_pos_as_xyz
'x, y, z'
'-x, y, -z+1/2'
'x+1/2, y+1/2, z'
'-x+1/2, y+1/2, -z+1/2'
'-x, -y, -z'
'x, -y, z-1/2'
'-x+1/2, -y+1/2, -z'
'x+1/2, -y+1/2, z-1/2'

loop_
_atom_site_label
_atom_site_type_symbol
_atom_site_fract_x
_atom_site_fract_y
_atom_site_fract_z
_atom_site_U_iso_or_equiv
_atom_site_adp_type
_atom_site_occupancy
_atom_site_symmetry_multiplicity
_atom_site_calc_flag
_atom_site_refinement_flags
K1 K 0.5000 0.71245(7) 0.2500 0.02232(14) Uani 1 2 d S
Fe1 Fe 0.7500 0.2500 0.5000 0.01590(13) Uani 1 2 d S
N3 N 0.65570(11) -0.0868(2) 0.39607(12) 0.0300(3) Uani 1 1 d .
N2 N 0.93890(10) 0.1795(2) 0.42967(11) 0.0267(3) Uani 1 1 d .
C1 C 0.68553(12) 0.3765(2) 0.37468(12) 0.0242(3) Uani 1 1 d .
C3 C 0.68905(11) 0.0395(2) 0.43409(11) 0.0202(3) Uani 1 1 d .
N1 N 0.64901(13) 0.4524(2) 0.30066(12) 0.0392(4) Uani 1 1 d .
C2 C 0.86816(12) 0.2060(2) 0.45528(12) 0.0199(3) Uani 1 1 d .
H4A H 0.316(2) 0.274(3) 0.404(2) 0.039(7) Uiso 1 1 d .
H4B H 0.4134(19) 0.317(3) 0.449(2) 0.045(7) Uiso 1 1 d .
H4D H 0.408(2) 0.045(4) 0.411(2) 0.081(10) Uiso 1 1 d .
H4E H 0.463(2) 0.153(4) 0.343(2) 0.068(9) Uiso 1 1 d .
N4 N 0.37014(13) 0.2872(2) 0.39558(15) 0.0280(3) Uani 1 1 d .
C4 C 0.40279(19) 0.1288(3) 0.35819(18) 0.0386(5) Uani 1 1 d .
H4C H 0.3661(17) 0.369(3) 0.3504(19) 0.041(7) Uiso 1 1 d .
H4F H 0.351(2) 0.099(3) 0.298(2) 0.057(8) Uiso 1 1 d .

loop_
_atom_site_aniso_label
_atom_site_aniso_U_11
_atom_site_aniso_U_22
_atom_site_aniso_U_33
_atom_site_aniso_U_23
_atom_site_aniso_U_13
_atom_site_aniso_U_12
K1 0.0228(3) 0.0242(3) 0.0194(3) 0.000 0.00598(19) 0.000
Fe1 0.01632(19) 0.0155(2) 0.01519(19) -0.00076(10) 0.00407(13) 0.00106(10)
N3 0.0277(7) 0.0252(8) 0.0367(8) -0.0099(7) 0.0099(6) -0.0058(6)
N2 0.0269(7) 0.0268(9) 0.0284(7) -0.0024(6) 0.0118(6) 0.0001(6)
C1 0.0278(8) 0.0214(9) 0.0225(8) -0.0023(7) 0.0067(6) 0.0044(7)
C3 0.0198(6) 0.0213(8) 0.0200(7) 0.0001(6) 0.0069(6) 0.0026(6)
N1 0.0513(10) 0.0341(10) 0.0270(8) 0.0063(7) 0.0054(7) 0.0165(8)
C2 0.0229(7) 0.0169(8) 0.0185(7) -0.0016(6) 0.0046(6) -0.0012(6)
N4 0.0253(8) 0.0308(9) 0.0273(8) 0.0008(8) 0.0077(7) 0.0051(7)
C4 0.0516(12) 0.0263(11) 0.0388(11) -0.0034(9) 0.0159(10) 0.0028(9)

loop_
_atom_type_symbol
_atom_type_description
_atom_type_scat_dispersion_real
_atom_type_scat_dispersion_imag
_atom_type_scat_source
C C 0.0033 0.0016 'International Tables Vol C Tables 4.2.6.8 and 6.1.1.4'
H H 0.0000 0.0000 'International Tables Vol C Tables 4.2.6.8 and 6.1.1.4'
N N 0.0061 0.0033 'International Tables Vol C Tables 4.2.6.8 and 6.1.1.4'
K K 0.2009 0.2494 'International Tables Vol C Tables 4.2.6.8 and 6.1.1.4'
Fe Fe 0.3463 0.8444 'International Tables Vol C Tables 4.2.6.8 and 6.1.1.4'

loop_
_geom_angle_atom_site_label_1
_geom_angle_atom_site_label_2
_geom_angle_atom_site_label_3
_geom_angle
_geom_angle_site_symmetry_1
_geom_angle_site_symmetry_3
N1 K1 N1 86.57(8) 2_655 .
N1 K1 N2 96.31(5) 2_655 4_655
N1 K1 N2 75.94(5) . 4_655
N1 K1 N2 75.94(5) 2_655 3_455
N1 K1 N2 96.31(5) . 3_455
N2 K1 N2 169.53(7) 4_655 3_455
N1 K1 N3 152.40(5) 2_655 1_565
N1 K1 N3 85.03(5) . 1_565
N2 K1 N3 107.01(4) 4_655 1_565
N2 K1 N3 78.92(4) 3_455 1_565
N1 K1 N3 85.03(5) 2_655 2_665
N1 K1 N3 152.40(5) . 2_665
N2 K1 N3 78.92(4) 4_655 2_665
N2 K1 N3 107.01(4) 3_455 2_665
N3 K1 N3 113.38(7) 1_565 2_665
C2 Fe1 C2 180.0 7_656 .
C2 Fe1 C1 89.85(7) 7_656 .
C2 Fe1 C1 90.15(7) . .
C2 Fe1 C1 90.15(7) 7_656 7_656
C2 Fe1 C1 89.85(7) . 7_656
C1 Fe1 C1 180.00(7) . 7_656
C2 Fe1 C3 88.73(7) 7_656 7_656
C2 Fe1 C3 91.27(7) . 7_656
C1 Fe1 C3 88.70(7) . 7_656
C1 Fe1 C3 91.30(7) 7_656 7_656
C2 Fe1 C3 91.27(7) 7_656 .
C2 Fe1 C3 88.73(7) . .
C1 Fe1 C3 91.30(7) . .
C1 Fe1 C3 88.70(7) 7_656 .
C3 Fe1 C3 180.000(1) 7_656 .
C3 N3 K1 152.68(13) . 1_545
C2 N2 K1 138.97(13) . 3_545
N1 C1 Fe1 178.83(16) . .
N3 C3 Fe1 178.11(14) . .
C1 N1 K1 132.48(14) . .
N2 C2 Fe1 179.35(15) . .

loop_
_geom_bond_atom_site_label_1
_geom_bond_atom_site_label_2
_geom_bond_distance
_geom_bond_site_symmetry_2
K1 N1 2.8224(17) 2_655
K1 N1 2.8224(17) .
K1 N2 2.8544(15) 4_655
K1 N2 2.8544(15) 3_455
K1 N3 2.8885(15) 1_565
K1 N3 2.8885(15) 2_665
Fe1 C2 1.9370(16) 7_656
Fe1 C2 1.9370(16) .
Fe1 C1 1.9384(17) .
Fe1 C1 1.9384(17) 7_656
Fe1 C3 1.9483(17) 7_656
Fe1 C3 1.9483(17) .
N3 C3 1.151(2) .
N3 K1 2.8885(15) 1_545
N2 C2 1.151(2) .
N2 K1 2.8544(15) 3_545
C1 N1 1.147(2) .
N4 C4 1.475(3) .

loop_
_geom_torsion_atom_site_label_1
_geom_torsion_atom_site_label_2
_geom_torsion_atom_site_label_3
_geom_torsion_atom_site_label_4
_geom_torsion
_geom_torsion_site_symmetry_1
C2 Fe1 C1 N1 141(8) 7_656
C2 Fe1 C1 N1 -39(8) .
C1 Fe1 C1 N1 -174(100) 7_656
C3 Fe1 C1 N1 52(8) 7_656
C3 Fe1 C1 N1 -128(8) .
K1 N3 C3 Fe1 -159(4) 1_545
C2 Fe1 C3 N3 -141(4) 7_656
C2 Fe1 C3 N3 39(4) .
C1 Fe1 C3 N3 129(4) .
C1 Fe1 C3 N3 -51(4) 7_656
C3 Fe1 C3 N3 -176(100) 7_656
Fe1 C1 N1 K1 -117(8) .
N1 K1 N1 C1 -86.4(2) 2_655
N2 K1 N1 C1 176.2(2) 4_655
N2 K1 N1 C1 -11.0(2) 3_455
N3 K1 N1 C1 67.3(2) 1_565
N3 K1 N1 C1 -158.84(16) 2_665
K1 N2 C2 Fe1 -172(100) 3_545
C2 Fe1 C2 N2 -63(100) 7_656
C1 Fe1 C2 N2 162(15) .
C1 Fe1 C2 N2 -18(15) 7_656
C3 Fe1 C2 N2 73(15) 7_656
C3 Fe1 C2 N2 -107(15) .
